data_4110426
loop_
_publ_author_name
'Josephine S. Nakhla'
'Jeff W. Kampf'
'John P. Wolfe'

_publ_section_title
;
 Intramolecular Pd-Catalyzed Carboetherification and Carboamination.
 Influence of Catalyst Structure on Reaction Mechanism and Product
 Stereochemistry
;
_journal_name_full 'Journal of the American Chemical Society'
_journal_page_first 2893
_journal_page_last 2901
_journal_paper_doi 10.1021/ja057489m
_journal_volume 128
_journal_year 2006
_chemical_formula_moiety 'C25 H25 N'
_chemical_formula_sum 'C25 H25 N'
_chemical_formula_weight 339.46
_chemical_name_systematic
;
 ?
;
_space_group_IT_number 14
_symmetry_cell_setting monoclinic
_symmetry_space_group_name_Hall '-P 2ybc'
_symmetry_space_group_name_H-M 'P 1 21/c 1'
_atom_sites_solution_hydrogens geom
_atom_sites_solution_primary direct
_atom_sites_solution_secondary difmap
_audit_creation_method SHELXL-97
_cell_angle_alpha 90.00
_cell_angle_beta 91.436(4)
_cell_angle_gamma 90.00
_cell_formula_units_Z 4
_cell_length_a 8.6529(19)
_cell_length_b 12.381(3)
_cell_length_c 17.422(4)
_cell_measurement_reflns_used 8707
_cell_measurement_temperature 123(2)
_cell_measurement_theta_max 27.85
_cell_measurement_theta_min 2.34
_cell_volume 1865.9(7)
_computing_cell_refinement 'Bruker SMART'
_computing_data_collection 'Bruker SMART'
_computing_data_reduction 'Bruker SHELXTL'
_computing_molecular_graphics 'Bruker SHELXTL'
_computing_publication_material 'Bruker SHELXTL'
_computing_structure_refinement 'Bruker SHELXTL'
_computing_structure_solution 'Bruker SHELXTL'
_diffrn_ambient_temperature 123(2)
_diffrn_measured_fraction_theta_full 0.997
_diffrn_measured_fraction_theta_max 0.997
_diffrn_measurement_device_type 'CCD area detector'
_diffrn_measurement_method 'phi and omega scans'
_diffrn_radiation_monochromator graphite
_diffrn_radiation_source 'fine-focus sealed tube'
_diffrn_radiation_type MoK\a
_diffrn_radiation_wavelength 0.71073
_diffrn_reflns_av_R_equivalents 0.0616
_diffrn_reflns_av_sigmaI/netI 0.0342
_diffrn_reflns_limit_h_max 11
_diffrn_reflns_limit_h_min -11
_diffrn_reflns_limit_k_max 16
_diffrn_reflns_limit_k_min -16
_diffrn_reflns_limit_l_max 23
_diffrn_reflns_limit_l_min -23
_diffrn_reflns_number 38492
_diffrn_reflns_theta_full 28.30
_diffrn_reflns_theta_max 28.30
_diffrn_reflns_theta_min 2.02
_exptl_absorpt_coefficient_mu 0.069
_exptl_absorpt_correction_type multi-scan
_exptl_absorpt_process_details
;
  Blessing, R. Acta Cryst. (1995) A51 33-38.
  Sheldrick, G.  SADABS (Version 2.10) Bruker/Siemens area
  detector absorption and other corrections, University of
  Gottingen, Germany 2003.
;
_exptl_crystal_colour colorless
_exptl_crystal_density_diffrn 1.208
_exptl_crystal_description needle
_exptl_crystal_F_000 728
_exptl_crystal_size_max 0.60
_exptl_crystal_size_mid 0.16
_exptl_crystal_size_min 0.12
_refine_diff_density_max 0.227
_refine_diff_density_min -0.197
_refine_diff_density_rms 0.038
_refine_ls_extinction_method none
_refine_ls_goodness_of_fit_ref 1.024
_refine_ls_hydrogen_treatment constr
_refine_ls_matrix_type full
_refine_ls_number_parameters 235
_refine_ls_number_reflns 4632
_refine_ls_number_restraints 0
_refine_ls_restrained_S_all 1.024
_refine_ls_R_factor_all 0.0697
_refine_ls_R_factor_gt 0.0418
_refine_ls_shift/su_max 0.000
_refine_ls_shift/su_mean 0.000
_refine_ls_structure_factor_coef Fsqd
_refine_ls_weighting_details 'calc w=1/[\s^2^(Fo^2^)+(0.0357P)^2^+0.5967P] where P=(Fo^2^+2Fc^2^)/3'
_refine_ls_weighting_scheme calc
_refine_ls_wR_factor_gt 0.0891
_refine_ls_wR_factor_ref 0.1008
_reflns_number_gt 3331
_reflns_number_total 4632
_reflns_threshold_expression >2sigma(I)
_cod_data_source_file ja057489msi20051102_020621.cif
_cod_data_source_block jnf
_cod_database_code 4110426

loop_
_symmetry_equiv_pos_as_xyz
'x, y, z'
'-x, y+1/2, -z+1/2'
'-x, -y, -z'
'x, -y-1/2, z-1/2'

loop_
_atom_site_label
_atom_site_type_symbol
_atom_site_fract_x
_atom_site_fract_y
_atom_site_fract_z
_atom_site_U_iso_or_equiv
_atom_site_adp_type
_atom_site_occupancy
_atom_site_symmetry_multiplicity
_atom_site_calc_flag
_atom_site_refinement_flags
N1 N 0.35549(11) 0.47666(8) 0.22741(6) 0.0224(2) Uani 1 1 d .
C1 C 0.43168(13) 0.40565(10) 0.17208(7) 0.0231(3) Uani 1 1 d .
H1A H 0.3724 0.4089 0.1221 0.028 Uiso 1 1 calc R
C2 C 0.41436(14) 0.29193(10) 0.20595(8) 0.0276(3) Uani 1 1 d .
H2A H 0.4039 0.2369 0.1649 0.033 Uiso 1 1 calc R
H2B H 0.5037 0.2733 0.2400 0.033 Uiso 1 1 calc R
C3 C 0.26616(14) 0.30137(10) 0.25111(8) 0.0268(3) Uani 1 1 d .
H3A H 0.2602 0.2440 0.2905 0.032 Uiso 1 1 calc R
H3B H 0.1736 0.2972 0.2167 0.032 Uiso 1 1 calc R
C4 C 0.28116(13) 0.41307(10) 0.28814(7) 0.0225(3) Uani 1 1 d .
H4A H 0.1763 0.4430 0.2983 0.027 Uiso 1 1 calc R
C5 C 0.29951(13) 0.57648(10) 0.20267(7) 0.0223(3) Uani 1 1 d .
C6 C 0.20604(13) 0.64143(10) 0.24910(8) 0.0251(3) Uani 1 1 d .
H6A H 0.1798 0.6167 0.2987 0.030 Uiso 1 1 calc R
C7 C 0.15187(14) 0.74068(11) 0.22363(8) 0.0309(3) Uani 1 1 d .
H7A H 0.0897 0.7831 0.2562 0.037 Uiso 1 1 calc R
C8 C 0.18674(16) 0.77922(11) 0.15147(9) 0.0352(3) Uani 1 1 d .
H8A H 0.1474 0.8467 0.1338 0.042 Uiso 1 1 calc R
C9 C 0.28015(16) 0.71710(11) 0.10579(8) 0.0335(3) Uani 1 1 d .
H9A H 0.3057 0.7428 0.0563 0.040 Uiso 1 1 calc R
C10 C 0.33736(14) 0.61806(10) 0.13050(8) 0.0271(3) Uani 1 1 d .
H10A H 0.4030 0.5778 0.0982 0.033 Uiso 1 1 calc R
C11 C 0.59881(13) 0.43609(10) 0.15795(7) 0.0240(3) Uani 1 1 d .
C12 C 0.68782(14) 0.49287(10) 0.21165(8) 0.0272(3) Uani 1 1 d .
H12A H 0.6431 0.5161 0.2581 0.033 Uiso 1 1 calc R
C13 C 0.84231(14) 0.51605(11) 0.19794(9) 0.0312(3) Uani 1 1 d .
H13A H 0.9022 0.5551 0.2350 0.037 Uiso 1 1 calc R
C14 C 0.90888(15) 0.48250(12) 0.13069(9) 0.0349(3) Uani 1 1 d .
H14A H 1.0143 0.4983 0.1215 0.042 Uiso 1 1 calc R
C15 C 0.82118(16) 0.42575(13) 0.07674(9) 0.0383(4) Uani 1 1 d .
H15A H 0.8664 0.4022 0.0305 0.046 Uiso 1 1 calc R
C16 C 0.66660(15) 0.40328(12) 0.09042(8) 0.0334(3) Uani 1 1 d .
H16A H 0.6067 0.3649 0.0530 0.040 Uiso 1 1 calc R
C17 C 0.38061(13) 0.41129(10) 0.36343(7) 0.0245(3) Uani 1 1 d .
H17A H 0.4801 0.3725 0.3549 0.029 Uiso 1 1 calc R
C18 C 0.29463(14) 0.35828(11) 0.42868(7) 0.0254(3) Uani 1 1 d .
C19 C 0.26934(15) 0.24923(11) 0.44338(8) 0.0300(3) Uani 1 1 d .
H19A H 0.3124 0.1954 0.4115 0.036 Uiso 1 1 calc R
C20 C 0.18020(15) 0.22025(12) 0.50546(8) 0.0332(3) Uani 1 1 d .
H20A H 0.1618 0.1460 0.5157 0.040 Uiso 1 1 calc R
C21 C 0.11788(16) 0.29832(13) 0.55262(8) 0.0360(3) Uani 1 1 d .
H21A H 0.0559 0.2774 0.5943 0.043 Uiso 1 1 calc R
C22 C 0.14579(16) 0.40693(12) 0.53904(8) 0.0350(3) Uani 1 1 d .
H22A H 0.1043 0.4605 0.5717 0.042 Uiso 1 1 calc R
C23 C 0.23497(15) 0.43665(11) 0.47732(8) 0.0288(3) Uani 1 1 d .
C24 C 0.28362(17) 0.54839(11) 0.45271(8) 0.0347(3) Uani 1 1 d .
H24A H 0.3223 0.5913 0.4971 0.042 Uiso 1 1 calc R
H24B H 0.1968 0.5875 0.4272 0.042 Uiso 1 1 calc R
C25 C 0.41357(15) 0.52539(11) 0.39615(8) 0.0303(3) Uani 1 1 d .
H25A H 0.5158 0.5274 0.4230 0.036 Uiso 1 1 calc R
H25B H 0.4126 0.5797 0.3544 0.036 Uiso 1 1 calc R

loop_
_atom_site_aniso_label
_atom_site_aniso_U_11
_atom_site_aniso_U_22
_atom_site_aniso_U_33
_atom_site_aniso_U_23
_atom_site_aniso_U_13
_atom_site_aniso_U_12
N1 0.0206(5) 0.0204(5) 0.0263(5) -0.0001(4) 0.0033(4) 0.0013(4)
C1 0.0207(5) 0.0219(6) 0.0268(6) -0.0031(5) 0.0012(5) 0.0006(5)
C2 0.0274(6) 0.0199(6) 0.0355(7) -0.0025(5) 0.0027(5) -0.0008(5)
C3 0.0249(6) 0.0229(7) 0.0325(7) -0.0001(5) 0.0005(5) -0.0040(5)
C4 0.0187(5) 0.0212(6) 0.0275(6) 0.0005(5) 0.0022(5) -0.0010(5)
C5 0.0174(5) 0.0199(6) 0.0296(7) -0.0010(5) -0.0018(5) -0.0018(4)
C6 0.0199(5) 0.0231(6) 0.0324(7) -0.0014(5) 0.0031(5) -0.0024(5)
C7 0.0223(6) 0.0231(7) 0.0475(8) -0.0041(6) 0.0033(6) 0.0023(5)
C8 0.0357(7) 0.0209(7) 0.0490(9) 0.0056(6) -0.0015(6) 0.0034(6)
C9 0.0388(7) 0.0271(7) 0.0344(8) 0.0052(6) 0.0001(6) -0.0017(6)
C10 0.0272(6) 0.0244(7) 0.0299(7) -0.0007(5) 0.0019(5) -0.0005(5)
C11 0.0209(5) 0.0203(6) 0.0309(7) 0.0014(5) 0.0019(5) 0.0019(5)
C12 0.0243(6) 0.0228(7) 0.0346(7) -0.0007(5) 0.0021(5) 0.0006(5)
C13 0.0243(6) 0.0235(7) 0.0457(8) 0.0016(6) -0.0025(6) -0.0022(5)
C14 0.0222(6) 0.0342(8) 0.0485(9) 0.0080(7) 0.0060(6) 0.0003(5)
C15 0.0283(7) 0.0492(9) 0.0379(8) -0.0017(7) 0.0098(6) 0.0033(6)
C16 0.0266(6) 0.0398(8) 0.0339(8) -0.0056(6) 0.0037(5) 0.0005(6)
C17 0.0214(6) 0.0236(6) 0.0285(7) 0.0012(5) -0.0006(5) -0.0014(5)
C18 0.0223(6) 0.0263(7) 0.0275(7) 0.0019(5) -0.0025(5) -0.0009(5)
C19 0.0298(6) 0.0266(7) 0.0333(7) 0.0026(6) -0.0012(5) 0.0002(5)
C20 0.0338(7) 0.0291(7) 0.0367(8) 0.0094(6) -0.0027(6) -0.0032(6)
C21 0.0341(7) 0.0433(9) 0.0306(7) 0.0094(7) 0.0017(6) -0.0022(6)
C22 0.0388(7) 0.0370(8) 0.0292(7) -0.0009(6) 0.0025(6) 0.0031(6)
C23 0.0310(6) 0.0279(7) 0.0273(7) 0.0010(5) -0.0023(5) -0.0020(5)
C24 0.0473(8) 0.0264(7) 0.0305(7) -0.0046(6) 0.0013(6) -0.0034(6)
C25 0.0302(6) 0.0283(7) 0.0322(7) 0.0005(6) -0.0045(5) -0.0081(5)

loop_
_atom_type_symbol
_atom_type_description
_atom_type_scat_dispersion_real
_atom_type_scat_dispersion_imag
_atom_type_scat_source
C C 0.0033 0.0016 'International Tables Vol C Tables 4.2.6.8 and 6.1.1.4'
H H 0.0000 0.0000 'International Tables Vol C Tables 4.2.6.8 and 6.1.1.4'
N N 0.0061 0.0033 'International Tables Vol C Tables 4.2.6.8 and 6.1.1.4'

loop_
_geom_angle_atom_site_label_1
_geom_angle_atom_site_label_2
_geom_angle_atom_site_label_3
_geom_angle
C5 N1 C1 119.04(10)
C5 N1 C4 122.69(10)
C1 N1 C4 111.12(10)
N1 C1 C11 113.65(10)
N1 C1 C2 104.26(10)
C11 C1 C2 113.07(10)
C3 C2 C1 102.66(10)
C2 C3 C4 102.90(10)
N1 C4 C3 102.32(10)
N1 C4 C17 111.75(9)
C3 C4 C17 112.53(10)
N1 C5 C10 121.02(11)
N1 C5 C6 121.92(11)
C10 C5 C6 117.03(11)
C7 C6 C5 121.12(12)
C6 C7 C8 121.13(12)
C9 C8 C7 118.35(13)
C8 C9 C10 121.51(13)
C9 C10 C5 120.82(12)
C12 C11 C16 118.70(11)
C12 C11 C1 122.04(11)
C16 C11 C1 119.23(11)
C11 C12 C13 120.48(12)
C14 C13 C12 120.35(13)
C13 C14 C15 119.66(12)
C14 C15 C16 119.84(13)
C11 C16 C15 120.96(13)
C18 C17 C25 101.98(10)
C18 C17 C4 111.49(10)
C25 C17 C4 113.08(11)
C19 C18 C23 120.02(12)
C19 C18 C17 129.58(12)
C23 C18 C17 110.40(11)
C20 C19 C18 119.06(13)
C21 C20 C19 120.83(13)
C20 C21 C22 120.17(13)
C21 C22 C23 119.42(14)
C22 C23 C18 120.47(13)
C22 C23 C24 128.77(13)
C18 C23 C24 110.75(11)
C23 C24 C25 103.02(11)
C24 C25 C17 105.89(10)

loop_
_geom_bond_atom_site_label_1
_geom_bond_atom_site_label_2
_geom_bond_distance
N1 C5 1.3920(16)
N1 C1 1.4726(15)
N1 C4 1.4788(15)
C1 C11 1.5205(16)
C1 C2 1.5355(18)
C2 C3 1.5258(17)
C3 C4 1.5301(17)
C4 C17 1.5509(18)
C5 C10 1.4049(18)
C5 C6 1.4100(17)
C6 C7 1.3843(18)
C7 C8 1.385(2)
C8 C9 1.382(2)
C9 C10 1.3869(19)
C11 C12 1.3879(18)
C11 C16 1.3886(18)
C12 C13 1.3936(17)
C13 C14 1.382(2)
C14 C15 1.385(2)
C15 C16 1.3926(18)
C17 C18 1.5228(17)
C17 C25 1.5472(18)
C18 C19 1.3926(19)
C18 C23 1.3956(19)
C19 C20 1.3912(18)
C20 C21 1.387(2)
C21 C22 1.388(2)
C22 C23 1.3888(19)
C23 C24 1.5113(19)
C24 C25 1.5401(19)
